data_7716992
loop_
_publ_author_name
'Chen, Jian'
'Cai, Zhuoer'
'Zhang, Yinan'
'He, Xiaofan'
'Hua, Xiu-Ni'
'Sun, Baiwang'

_publ_section_title
;
 High-temperature giant dielectric switching in an organic--inorganic
 hybrid material
;
_journal_issue 37
_journal_name_full 'Dalton Transactions'
_journal_page_first 15725
_journal_page_last 15731
_journal_paper_doi 10.1039/D4DT02112F
_journal_volume 53
_journal_year 2024
_chemical_formula_moiety 'C8 H19 Br N, Cl4 Fe'
_chemical_formula_sum 'C8 H19 Br Cl4 Fe N'
_chemical_formula_weight 406.80
_space_group_crystal_system monoclinic
_space_group_IT_number 14
_space_group_name_Hall '-P 2ybc'
_space_group_name_H-M_alt 'P 1 21/c 1'
_atom_sites_solution_hydrogens geom
_audit_creation_date 2024-06-29
_audit_creation_method
;
Olex2 1.5
(compiled 2024.02.16 svn.r378c4104 for OlexSys, GUI svn.r6928)
;
_audit_update_record
;
2024-07-13 deposited with the CCDC.	2024-08-29 downloaded from the CCDC.
;
_cell_angle_alpha 90
_cell_angle_beta 92.388(2)
_cell_angle_gamma 90
_cell_formula_units_Z 4
_cell_length_a 7.5437(4)
_cell_length_b 11.5570(5)
_cell_length_c 18.4337(9)
_cell_measurement_reflns_used 3069
_cell_measurement_temperature 223.15
_cell_measurement_theta_max 26.17
_cell_measurement_theta_min 2.21
_cell_volume 1605.70(14)
_computing_cell_refinement 'SAINT V8.40A (Bruker, 2019)'
_computing_data_reduction 'SAINT V8.40A (Bruker, 2019)'
_computing_molecular_graphics 'Olex2 1.5 (Dolomanov et al., 2009)'
_computing_publication_material 'Olex2 1.5 (Dolomanov et al., 2009)'
_computing_structure_refinement 'SHELXL 2018/3 (Sheldrick, 2015)'
_computing_structure_solution 'SHELXT 2018/2 (Sheldrick, 2018)'
_diffrn_ambient_temperature 223.15
_diffrn_measured_fraction_theta_full 0.995
_diffrn_measured_fraction_theta_max 0.994
_diffrn_measurement_device_type bruker
_diffrn_measurement_method 'phi and omega scans'
_diffrn_radiation_monochromator graphite
_diffrn_radiation_type MoK\a
_diffrn_radiation_wavelength 0.71073
_diffrn_reflns_av_R_equivalents 0.0792
_diffrn_reflns_av_unetI/netI 0.0692
_diffrn_reflns_Laue_measured_fraction_full 0.995
_diffrn_reflns_Laue_measured_fraction_max 0.994
_diffrn_reflns_limit_h_max 8
_diffrn_reflns_limit_h_min -9
_diffrn_reflns_limit_k_max 14
_diffrn_reflns_limit_k_min -14
_diffrn_reflns_limit_l_max 22
_diffrn_reflns_limit_l_min -22
_diffrn_reflns_number 12360
_diffrn_reflns_point_group_measured_fraction_full 0.995
_diffrn_reflns_point_group_measured_fraction_max 0.994
_diffrn_reflns_theta_full 25.242
_diffrn_reflns_theta_max 26.389
_diffrn_reflns_theta_min 2.080
_diffrn_source_current 1.4
_diffrn_source_power 0.07
_diffrn_source_voltage 50.0
_exptl_absorpt_coefficient_mu 4.067
_exptl_absorpt_correction_T_max 0.7454
_exptl_absorpt_correction_T_min 0.3167
_exptl_absorpt_correction_type none
_exptl_absorpt_process_details
;
SADABS-2016/2 (Bruker,2016/2) was used for absorption correction.
wR2(int) was 0.1207 before and 0.0634 after correction.
The Ratio of minimum to maximum transmission is 0.4249.
The \l/2 correction factor is Not present.
;
_exptl_crystal_colour 'clear reddish red'
_exptl_crystal_colour_lustre clear
_exptl_crystal_colour_modifier reddish
_exptl_crystal_colour_primary red
_exptl_crystal_density_diffrn 1.683
_exptl_crystal_description block
_exptl_crystal_F_000 812
_exptl_crystal_size_max 0.08
_exptl_crystal_size_mid 0.05
_exptl_crystal_size_min 0.03
_refine_diff_density_max 0.686
_refine_diff_density_min -1.367
_refine_diff_density_rms 0.106
_refine_ls_extinction_coef 0.0090(14)
_refine_ls_extinction_expression Fc^*^=kFc[1+0.001xFc^2^\l^3^/sin(2\q)]^-1/4^
_refine_ls_extinction_method 'SHELXL-2018/3 (Sheldrick 2018)'
_refine_ls_goodness_of_fit_ref 1.019
_refine_ls_hydrogen_treatment constr
_refine_ls_matrix_type full
_refine_ls_number_parameters 140
_refine_ls_number_reflns 3280
_refine_ls_number_restraints 0
_refine_ls_restrained_S_all 1.019
_refine_ls_R_factor_all 0.0964
_refine_ls_R_factor_gt 0.0560
_refine_ls_shift/su_max 0.000
_refine_ls_shift/su_mean 0.000
_refine_ls_structure_factor_coef Fsqd
_refine_ls_weighting_details 'w=1/[\s^2^(Fo^2^)+(0.0786P)^2^+2.7888P] where P=(Fo^2^+2Fc^2^)/3'
_refine_ls_weighting_scheme calc
_refine_ls_wR_factor_gt 0.1458
_refine_ls_wR_factor_ref 0.1732
_reflns_Friedel_coverage 0.000
_reflns_number_gt 2127
_reflns_number_total 3280
_reflns_threshold_expression 'I > 2\s(I)'
_cod_data_source_file d4dt02112f6.cif
_cod_data_source_block 2223k_0m
_cod_depositor_comments 'Adding full bibliography for 7716992.cif.'
_cod_database_code 7716992
_shelx_shelxl_version_number 2018/3
_shelx_space_group_comment
;
The symmetry employed for this shelxl refinement is uniquely defined
by the following loop, which should always be used as a source of
symmetry information in preference to the above space-group names.
They are only intended as comments.
;
_shelx_estimated_absorpt_t_max 0.888
_shelx_estimated_absorpt_t_min 0.737
_olex2_refinement_description
;
1. Fixed Uiso
 At 1.2 times of:
  All C(H,H) groups
 At 1.5 times of:
  All C(H,H,H) groups
2.a Secondary CH2 refined with riding coordinates:
 C3(H3A,H3B), C1(H1A,H1B), C7(H7A,H7B), C5(H5A,H5B), C2(H2A,H2B)
2.b Idealised Me refined as rotating group:
 C8(H8A,H8B,H8C), C4(H4A,H4B,H4C), C6(H6A,H6B,H6C)
;
_olex2_submission_special_instructions 'No special instructions were received'

loop_
_space_group_symop_operation_xyz
'x, y, z'
'-x, y+1/2, -z+1/2'
'-x, -y, -z'
'x, -y-1/2, z-1/2'

loop_
_atom_site_label
_atom_site_type_symbol
_atom_site_fract_x
_atom_site_fract_y
_atom_site_fract_z
_atom_site_U_iso_or_equiv
_atom_site_adp_type
_atom_site_occupancy
_atom_site_site_symmetry_order
_atom_site_calc_flag
_atom_site_refinement_flags_posn
_atom_site_refinement_flags_adp
_atom_site_refinement_flags_occupancy
_atom_site_disorder_assembly
_atom_site_disorder_group
Br1 Br -0.16065(10) 0.44254(6) 0.13966(6) 0.0875(4) Uani 1 1 d . . . . .
N1 N 0.1560(5) 0.7395(3) 0.1121(2) 0.0351(10) Uani 1 1 d . . . . .
C3 C 0.0365(7) 0.8342(5) 0.1400(3) 0.0415(13) Uani 1 1 d . . . . .
H3A H -0.008155 0.809123 0.186635 0.050 Uiso 1 1 calc R U . . .
H3B H 0.108641 0.903574 0.149171 0.050 Uiso 1 1 calc R U . . .
C1 C 0.0531(7) 0.6287(5) 0.0996(3) 0.0449(14) Uani 1 1 d . . . . .
H1A H -0.039702 0.642369 0.061772 0.054 Uiso 1 1 calc R U . . .
H1B H 0.133487 0.569831 0.081370 0.054 Uiso 1 1 calc R U . . .
C7 C 0.3061(7) 0.7231(5) 0.1689(3) 0.0441(13) Uani 1 1 d . . . . .
H7A H 0.361535 0.798456 0.178755 0.053 Uiso 1 1 calc R U . . .
H7B H 0.255217 0.696456 0.214007 0.053 Uiso 1 1 calc R U . . .
C8 C 0.4465(8) 0.6400(5) 0.1487(3) 0.0499(15) Uani 1 1 d . . . . .
H8A H 0.510520 0.671100 0.108520 0.075 Uiso 1 1 calc R U . . .
H8B H 0.392291 0.566882 0.134394 0.075 Uiso 1 1 calc R U . . .
H8C H 0.528217 0.627710 0.190010 0.075 Uiso 1 1 calc R U . . .
C5 C 0.2294(8) 0.7736(5) 0.0394(3) 0.0483(14) Uani 1 1 d . . . . .
H5A H 0.304297 0.710616 0.022556 0.058 Uiso 1 1 calc R U . . .
H5B H 0.130149 0.782771 0.003804 0.058 Uiso 1 1 calc R U . . .
C4 C -0.1198(8) 0.8669(5) 0.0908(3) 0.0508(15) Uani 1 1 d . . . . .
H4A H -0.077947 0.894125 0.044737 0.076 Uiso 1 1 calc R U . . .
H4B H -0.186876 0.927784 0.113270 0.076 Uiso 1 1 calc R U . . .
H4C H -0.195309 0.799814 0.082548 0.076 Uiso 1 1 calc R U . . .
C6 C 0.3364(11) 0.8838(6) 0.0417(4) 0.072(2) Uani 1 1 d . . . . .
H6A H 0.386722 0.896700 -0.005192 0.108 Uiso 1 1 calc R U . . .
H6B H 0.431267 0.877318 0.078661 0.108 Uiso 1 1 calc R U . . .
H6C H 0.260176 0.948289 0.053153 0.108 Uiso 1 1 calc R U . . .
C2 C -0.0321(10) 0.5818(6) 0.1660(4) 0.0648(19) Uani 1 1 d . . . . .
H2A H -0.113428 0.639379 0.184990 0.078 Uiso 1 1 calc R U . . .
H2B H 0.059138 0.564602 0.203839 0.078 Uiso 1 1 calc R U . . .
Fe1 Fe 0.31781(11) 0.25090(7) 0.13945(4) 0.0427(3) Uani 1 1 d . . . . .
Cl3 Cl 0.3393(2) 0.35739(12) 0.04049(7) 0.0480(4) Uani 1 1 d . . . . .
Cl4 Cl 0.3169(2) 0.36372(12) 0.23538(7) 0.0480(4) Uani 1 1 d . . . . .
Cl1 Cl 0.0709(2) 0.14855(12) 0.13276(10) 0.0607(5) Uani 1 1 d . . . . .
Cl2 Cl 0.5478(3) 0.13419(17) 0.15057(9) 0.0765(6) Uani 1 1 d . . . . .

loop_
_atom_site_aniso_label
_atom_site_aniso_U_11
_atom_site_aniso_U_22
_atom_site_aniso_U_33
_atom_site_aniso_U_23
_atom_site_aniso_U_13
_atom_site_aniso_U_12
Br1 0.0635(5) 0.0449(4) 0.1537(10) 0.0096(4) 0.0002(5) -0.0062(3)
N1 0.036(2) 0.038(2) 0.031(2) -0.0066(18) -0.008(2) 0.0041(18)
C3 0.046(3) 0.040(3) 0.039(3) -0.006(2) -0.004(3) 0.005(2)
C1 0.042(3) 0.038(3) 0.054(4) -0.009(3) -0.012(3) 0.004(2)
C7 0.040(3) 0.059(3) 0.033(3) -0.004(3) -0.010(2) 0.006(3)
C8 0.044(3) 0.055(4) 0.050(4) -0.002(3) -0.011(3) 0.004(3)
C5 0.059(4) 0.053(3) 0.034(3) 0.002(3) 0.008(3) 0.005(3)
C4 0.051(4) 0.051(3) 0.049(4) -0.004(3) -0.009(3) 0.012(3)
C6 0.083(5) 0.057(4) 0.079(5) 0.011(4) 0.028(4) -0.003(4)
C2 0.062(4) 0.046(3) 0.086(5) 0.000(3) 0.007(4) -0.006(3)
Fe1 0.0513(5) 0.0413(5) 0.0347(5) -0.0023(3) -0.0091(4) 0.0063(4)
Cl3 0.0607(9) 0.0524(8) 0.0304(7) 0.0012(6) -0.0051(6) -0.0001(7)
Cl4 0.0557(9) 0.0520(8) 0.0362(8) -0.0083(6) -0.0014(7) 0.0038(7)
Cl1 0.0690(11) 0.0399(8) 0.0719(11) 0.0022(7) -0.0130(9) -0.0125(7)
Cl2 0.0858(13) 0.0934(13) 0.0483(10) -0.0179(9) -0.0226(9) 0.0535(11)

loop_
_atom_type_symbol
_atom_type_description
_atom_type_scat_dispersion_real
_atom_type_scat_dispersion_imag
_atom_type_scat_source
C C 0.0033 0.0016 'International Tables Vol C Tables 4.2.6.8 and 6.1.1.4'
H H 0.0000 0.0000 'International Tables Vol C Tables 4.2.6.8 and 6.1.1.4'
Br Br -0.2901 2.4595 'International Tables Vol C Tables 4.2.6.8 and 6.1.1.4'
Cl Cl 0.1484 0.1585 'International Tables Vol C Tables 4.2.6.8 and 6.1.1.4'
Fe Fe 0.3463 0.8444 'International Tables Vol C Tables 4.2.6.8 and 6.1.1.4'
N N 0.0061 0.0033 'International Tables Vol C Tables 4.2.6.8 and 6.1.1.4'

loop_
_geom_angle_atom_site_label_1
_geom_angle_atom_site_label_2
_geom_angle_atom_site_label_3
_geom_angle
_geom_angle_site_symmetry_1
_geom_angle_site_symmetry_3
_geom_angle_publ_flag
C3 N1 C5 110.7(4) . . ?
C1 N1 C3 110.7(4) . . ?
C1 N1 C7 111.3(4) . . ?
C1 N1 C5 106.8(4) . . ?
C7 N1 C3 106.9(4) . . ?
C7 N1 C5 110.5(4) . . ?
N1 C3 H3A 108.3 . . ?
N1 C3 H3B 108.3 . . ?
H3A C3 H3B 107.4 . . ?
C4 C3 N1 115.9(4) . . ?
C4 C3 H3A 108.3 . . ?
C4 C3 H3B 108.3 . . ?
N1 C1 H1A 108.6 . . ?
N1 C1 H1B 108.6 . . ?
H1A C1 H1B 107.6 . . ?
C2 C1 N1 114.6(5) . . ?
C2 C1 H1A 108.6 . . ?
C2 C1 H1B 108.6 . . ?
N1 C7 H7A 108.5 . . ?
N1 C7 H7B 108.5 . . ?
H7A C7 H7B 107.5 . . ?
C8 C7 N1 115.1(5) . . ?
C8 C7 H7A 108.5 . . ?
C8 C7 H7B 108.5 . . ?
C7 C8 H8A 109.5 . . ?
C7 C8 H8B 109.5 . . ?
C7 C8 H8C 109.5 . . ?
H8A C8 H8B 109.5 . . ?
H8A C8 H8C 109.5 . . ?
H8B C8 H8C 109.5 . . ?
N1 C5 H5A 108.7 . . ?
N1 C5 H5B 108.7 . . ?
H5A C5 H5B 107.6 . . ?
C6 C5 N1 114.1(5) . . ?
C6 C5 H5A 108.7 . . ?
C6 C5 H5B 108.7 . . ?
C3 C4 H4A 109.5 . . ?
C3 C4 H4B 109.5 . . ?
C3 C4 H4C 109.5 . . ?
H4A C4 H4B 109.5 . . ?
H4A C4 H4C 109.5 . . ?
H4B C4 H4C 109.5 . . ?
C5 C6 H6A 109.5 . . ?
C5 C6 H6B 109.5 . . ?
C5 C6 H6C 109.5 . . ?
H6A C6 H6B 109.5 . . ?
H6A C6 H6C 109.5 . . ?
H6B C6 H6C 109.5 . . ?
Br1 C2 H2A 109.9 . . ?
Br1 C2 H2B 109.9 . . ?
C1 C2 Br1 108.8(5) . . ?
C1 C2 H2A 109.9 . . ?
C1 C2 H2B 109.9 . . ?
H2A C2 H2B 108.3 . . ?
Cl4 Fe1 Cl3 109.65(6) . . ?
Cl4 Fe1 Cl1 109.42(7) . . ?
Cl4 Fe1 Cl2 108.52(7) . . ?
Cl1 Fe1 Cl3 110.06(7) . . ?
Cl2 Fe1 Cl3 109.47(7) . . ?
Cl2 Fe1 Cl1 109.70(8) . . ?

loop_
_geom_bond_atom_site_label_1
_geom_bond_atom_site_label_2
_geom_bond_distance
_geom_bond_site_symmetry_2
_geom_bond_publ_flag
Br1 C2 1.930(6) . ?
N1 C3 1.522(6) . ?
N1 C1 1.510(7) . ?
N1 C7 1.522(7) . ?
N1 C5 1.523(7) . ?
C3 H3A 0.9800 . ?
C3 H3B 0.9800 . ?
C3 C4 1.506(8) . ?
C1 H1A 0.9800 . ?
C1 H1B 0.9800 . ?
C1 C2 1.507(9) . ?
C7 H7A 0.9800 . ?
C7 H7B 0.9800 . ?
C7 C8 1.489(8) . ?
C8 H8A 0.9700 . ?
C8 H8B 0.9700 . ?
C8 H8C 0.9700 . ?
C5 H5A 0.9800 . ?
C5 H5B 0.9800 . ?
C5 C6 1.508(9) . ?
C4 H4A 0.9700 . ?
C4 H4B 0.9700 . ?
C4 H4C 0.9700 . ?
C6 H6A 0.9700 . ?
C6 H6B 0.9700 . ?
C6 H6C 0.9700 . ?
C2 H2A 0.9800 . ?
C2 H2B 0.9800 . ?
Fe1 Cl3 2.2121(16) . ?
Fe1 Cl4 2.1972(15) . ?
Fe1 Cl1 2.2054(18) . ?
Fe1 Cl2 2.2001(17) . ?

loop_
_geom_torsion_atom_site_label_1
_geom_torsion_atom_site_label_2
_geom_torsion_atom_site_label_3
_geom_torsion_atom_site_label_4
_geom_torsion
_geom_torsion_site_symmetry_1
_geom_torsion_site_symmetry_2
_geom_torsion_site_symmetry_3
_geom_torsion_site_symmetry_4
_geom_torsion_publ_flag
N1 C1 C2 Br1 179.0(4) . . . . ?
C3 N1 C1 C2 -58.7(6) . . . . ?
C3 N1 C7 C8 -175.2(5) . . . . ?
C3 N1 C5 C6 59.2(7) . . . . ?
C1 N1 C3 C4 -60.2(6) . . . . ?
C1 N1 C7 C8 63.8(6) . . . . ?
C1 N1 C5 C6 179.8(5) . . . . ?
C7 N1 C3 C4 178.5(5) . . . . ?
C7 N1 C1 C2 60.0(6) . . . . ?
C7 N1 C5 C6 -59.0(6) . . . . ?
C5 N1 C3 C4 58.0(6) . . . . ?
C5 N1 C1 C2 -179.3(5) . . . . ?
C5 N1 C7 C8 -54.7(6) . . . . ?
